data_8106101
loop_
_publ_author_name
'Gao, Xiaoli'
'Zhu, Kai'
'Wang, Wenmin'
'Lu, Liping'

_publ_section_title
;
 The crystal structure of
 catena-poly[aquachlorido(3,3&#x2032;-([4,4&#x2032;-bipyridine]-1,1&#x2032;-diium-1,1&#x2032;-diylbis(methylene))dibenzoato-\k2
 O:O&#x2032;)copper(II)] chloride dihydrate, C26H26Cl2CuN2O7
;
_journal_issue 2
_journal_name_full 'Zeitschrift f\"ur Kristallographie - New Crystal Structures'
_journal_page_first 209
_journal_page_last 211
_journal_paper_doi 10.1515/ncrs-2017-0201
_journal_volume 233
_journal_year 2018
_chemical_formula_moiety 'C26 H22 Cl Cu N2 O5,Cl,2(H2 O)'
_chemical_formula_sum 'C26 H26 Cl2 Cu N2 O7'
_chemical_formula_weight 612.93
_space_group_crystal_system monoclinic
_space_group_IT_number 9
_space_group_name_Hall 'C -2yc'
_space_group_name_H-M_alt 'C 1 c 1'
_atom_sites_solution_hydrogens mixed
_cell_angle_alpha 90
_cell_angle_beta 118.957(3)
_cell_angle_gamma 90
_cell_formula_units_Z 4
_cell_length_a 17.225(4)
_cell_length_b 14.918(3)
_cell_length_c 11.589(3)
_cell_measurement_reflns_used 4436
_cell_measurement_temperature 293(2)
_cell_measurement_theta_max 23.999
_cell_measurement_theta_min 2.257
_cell_volume 2605.6(10)
_computing_cell_refinement 'Bruker SAINT (Bruker, 2008)'
_computing_data_collection 'Bruker APEX2 (Bruker, 2008)'
_computing_data_reduction 'Bruker SAINT (Bruker, 2008)'
_computing_molecular_graphics 'SHELXL-2014/7 (Sheldrick, 2015)'
_computing_publication_material 'Bruker SHELXTL'
_computing_structure_refinement 'SHELXL-2014/7 (Sheldrick, 2014)'
_computing_structure_solution 'SHELXL-2014/7 (Sheldrick, 2015)'
_diffrn_ambient_temperature 293(2)
_diffrn_measured_fraction_theta_full 0.998
_diffrn_measured_fraction_theta_max 0.998
_diffrn_measurement_device_type 'Bruker APEXII CCD'
_diffrn_measurement_method '\f and \w scans'
_diffrn_radiation_type MoK\a
_diffrn_radiation_wavelength 0.71073
_diffrn_reflns_av_R_equivalents 0.0237
_diffrn_reflns_av_unetI/netI 0.0406
_diffrn_reflns_Laue_measured_fraction_full 0.998
_diffrn_reflns_Laue_measured_fraction_max 0.998
_diffrn_reflns_limit_h_max 20
_diffrn_reflns_limit_h_min -20
_diffrn_reflns_limit_k_max 18
_diffrn_reflns_limit_k_min -18
_diffrn_reflns_limit_l_max 14
_diffrn_reflns_limit_l_min -14
_diffrn_reflns_number 11350
_diffrn_reflns_point_group_measured_fraction_full 0.998
_diffrn_reflns_point_group_measured_fraction_max 0.998
_diffrn_reflns_theta_full 25.242
_diffrn_reflns_theta_max 25.500
_diffrn_reflns_theta_min 1.921
_diffrn_source 'sealed tube'
_exptl_absorpt_coefficient_mu 1.093
_exptl_absorpt_correction_T_max 0.804
_exptl_absorpt_correction_T_min 0.681
_exptl_absorpt_correction_type multi-scan
_exptl_absorpt_process_details '<i>SADABS</i> (Bruker, 2008)'
_exptl_crystal_colour blue
_exptl_crystal_density_diffrn 1.562
_exptl_crystal_description block
_exptl_crystal_F_000 1260
_exptl_crystal_size_max 0.400
_exptl_crystal_size_mid 0.300
_exptl_crystal_size_min 0.200
_refine_diff_density_max 0.640
_refine_diff_density_min -0.395
_refine_diff_density_rms 0.045
_refine_ls_abs_structure_details
;
 Refined as an inversion twin.
;
_refine_ls_abs_structure_Flack 0.146(16)
_refine_ls_extinction_coef .
_refine_ls_extinction_method none
_refine_ls_goodness_of_fit_ref 1.012
_refine_ls_hydrogen_treatment constr
_refine_ls_matrix_type full
_refine_ls_number_parameters 344
_refine_ls_number_reflns 4799
_refine_ls_number_restraints 32
_refine_ls_restrained_S_all 1.049
_refine_ls_R_factor_all 0.0374
_refine_ls_R_factor_gt 0.0334
_refine_ls_shift/su_max 0.001
_refine_ls_shift/su_mean 0.000
_refine_ls_structure_factor_coef Fsqd
_refine_ls_weighting_details 'w=1/[\s^2^(Fo^2^)+(0.0433P)^2^+0.9935P] where P=(Fo^2^+2Fc^2^)/3'
_refine_ls_weighting_scheme calc
_refine_ls_wR_factor_gt 0.0794
_refine_ls_wR_factor_ref 0.0819
_reflns_Friedel_coverage 0.996
_reflns_Friedel_fraction_full 0.998
_reflns_Friedel_fraction_max 0.998
_reflns_number_gt 4420
_reflns_number_total 4799
_reflns_threshold_expression 'I > 2\s(I)'
_cod_data_source_file suppl_ncrs-2017-0201_suppl.cif
_cod_data_source_block zg87
_cod_original_sg_symbol_H-M 'C c'
_cod_database_code 8106101
_shelx_space_group_comment
;
The symmetry employed for this shelxl refinement is uniquely defined
by the following loop, which should always be used as a source of
symmetry information in preference to the above space-group names.
They are only intended as comments.
;
_shelx_estimated_absorpt_t_min 0.669
_shelx_estimated_absorpt_t_max 0.811

loop_
_space_group_symop_operation_xyz
'x, y, z'
'x, -y, z+1/2'
'x+1/2, y+1/2, z'
'x+1/2, -y+1/2, z+1/2'

loop_
_atom_site_label
_atom_site_type_symbol
_atom_site_fract_x
_atom_site_fract_y
_atom_site_fract_z
_atom_site_U_iso_or_equiv
_atom_site_adp_type
_atom_site_occupancy
_atom_site_site_symmetry_order
_atom_site_calc_flag
_atom_site_refinement_flags_posn
_atom_site_refinement_flags_adp
_atom_site_refinement_flags_occupancy
_atom_site_disorder_assembly
_atom_site_disorder_group
Cu1 Cu 0.75077(4) 1.31429(3) 0.24947(4) 0.03834(16) Uani 1 1 d . . . . .
Cl1 Cl 0.71116(13) 1.39479(10) 0.06779(15) 0.0741(5) Uani 1 1 d . U . . .
O1 O 0.7418(3) 1.2499(2) 0.3876(4) 0.0557(10) Uani 1 1 d . . . . .
O2 O 0.6202(3) 1.1867(3) 0.2343(5) 0.0736(15) Uani 1 1 d . U . . .
O3 O 0.2760(2) 0.2906(2) -0.3243(4) 0.0491(9) Uani 1 1 d . . . . .
O4 O 0.4073(2) 0.2824(3) -0.1465(4) 0.0550(9) Uani 1 1 d . . . . .
O5 O 0.7655(3) 1.4224(3) 0.3535(4) 0.0599(10) Uani 1 1 d . U . . .
H5A H 0.7784 1.4717 0.3362 0.090 Uiso 1 1 d R U . . .
H5B H 0.7925 1.4164 0.4339 0.090 Uiso 1 1 d R U . . .
N1 N 0.5237(3) 0.8986(2) 0.3872(4) 0.0380(9) Uani 1 1 d . . . . .
N2 N 0.5587(3) 0.6186(3) -0.0709(4) 0.0395(9) Uani 1 1 d . . . . .
C1 C 0.6772(3) 1.1976(3) 0.3498(5) 0.0431(11) Uani 1 1 d . . . . .
C2 C 0.6707(3) 1.1459(3) 0.4570(5) 0.0373(10) Uani 1 1 d . . . . .
C3 C 0.7302(4) 1.1599(4) 0.5883(5) 0.0486(12) Uani 1 1 d . . . . .
H3 H 0.7747 1.2026 0.6121 0.058 Uiso 1 1 calc R U . . .
C4 C 0.7242(4) 1.1115(4) 0.6833(5) 0.0619(16) Uani 1 1 d . . . . .
H4 H 0.7644 1.1220 0.7716 0.074 Uiso 1 1 calc R U . . .
C5 C 0.6589(4) 1.0469(4) 0.6503(5) 0.0535(13) Uani 1 1 d . . . . .
H5 H 0.6568 1.0131 0.7162 0.064 Uiso 1 1 calc R U . . .
C6 C 0.5972(3) 1.0327(3) 0.5205(5) 0.0380(10) Uani 1 1 d . . . . .
C7 C 0.6033(3) 1.0828(3) 0.4236(5) 0.0379(10) Uani 1 1 d . . . . .
H7 H 0.5617 1.0742 0.3354 0.045 Uiso 1 1 calc R U . . .
C8 C 0.5241(3) 0.9647(3) 0.4829(5) 0.0439(11) Uani 1 1 d . . . . .
H8A H 0.5321 0.9337 0.5615 0.053 Uiso 1 1 calc R U . . .
H8B H 0.4674 0.9954 0.4445 0.053 Uiso 1 1 calc R U . . .
C9 C 0.5890(3) 0.8375(3) 0.4280(5) 0.0439(11) Uani 1 1 d . . . . .
H9 H 0.6312 0.8349 0.5169 0.053 Uiso 1 1 calc R U . . .
C10 C 0.5946(3) 0.7794(3) 0.3416(5) 0.0421(11) Uani 1 1 d . . . . .
H10 H 0.6406 0.7378 0.3719 0.051 Uiso 1 1 calc R U . . .
C11 C 0.5317(3) 0.7820(3) 0.2079(5) 0.0350(10) Uani 1 1 d . . . . .
C12 C 0.4634(3) 0.8446(3) 0.1693(5) 0.0411(11) Uani 1 1 d . . . . .
H12 H 0.4193 0.8479 0.0816 0.049 Uiso 1 1 calc R U . . .
C13 C 0.4611(3) 0.9009(3) 0.2599(5) 0.0425(11) Uani 1 1 d . . . . .
H13 H 0.4149 0.9420 0.2329 0.051 Uiso 1 1 calc R U . . .
C14 C 0.5386(3) 0.7226(3) 0.1101(5) 0.0373(10) Uani 1 1 d . . . . .
C15 C 0.4840(4) 0.7321(4) -0.0232(5) 0.0546(14) Uani 1 1 d . . . . .
H15 H 0.4391 0.7749 -0.0539 0.066 Uiso 1 1 calc R U . . .
C16 C 0.4943(4) 0.6803(4) -0.1110(6) 0.0550(14) Uani 1 1 d . . . . .
H16 H 0.4560 0.6877 -0.2008 0.066 Uiso 1 1 calc R U . . .
C17 C 0.6118(4) 0.6063(4) 0.0583(6) 0.0589(15) Uani 1 1 d . . . . .
H17 H 0.6554 0.5622 0.0862 0.071 Uiso 1 1 calc R U . . .
C18 C 0.6040(4) 0.6565(4) 0.1502(6) 0.0607(16) Uani 1 1 d . . . . .
H18 H 0.6420 0.6468 0.2395 0.073 Uiso 1 1 calc R U . . .
C19 C 0.5713(4) 0.5659(4) -0.1701(6) 0.0508(13) Uani 1 1 d . . . . .
H19A H 0.6200 0.5242 -0.1245 0.061 Uiso 1 1 calc R U . . .
H19B H 0.5871 0.6064 -0.2209 0.061 Uiso 1 1 calc R U . . .
C20 C 0.4891(3) 0.5144(3) -0.2628(5) 0.0420(11) Uani 1 1 d . . . . .
C21 C 0.4411(4) 0.5399(4) -0.3936(6) 0.0548(14) Uani 1 1 d . . . . .
H21 H 0.4600 0.5882 -0.4244 0.066 Uiso 1 1 calc R U . . .
C22 C 0.3652(4) 0.4937(4) -0.4785(5) 0.0638(17) Uani 1 1 d . . . . .
H22 H 0.3341 0.5097 -0.5671 0.077 Uiso 1 1 calc R U . . .
C23 C 0.3357(4) 0.4239(3) -0.4321(5) 0.0473(12) Uani 1 1 d . . . . .
H23 H 0.2830 0.3948 -0.4887 0.057 Uiso 1 1 calc R U . . .
C24 C 0.3835(3) 0.3967(3) -0.3023(4) 0.0355(10) Uani 1 1 d . . . . .
C25 C 0.4612(3) 0.4427(3) -0.2182(5) 0.0389(10) Uani 1 1 d . . . . .
H25 H 0.4945 0.4245 -0.1309 0.047 Uiso 1 1 calc R U . . .
C26 C 0.3546(4) 0.3182(3) -0.2513(5) 0.0390(12) Uani 1 1 d . . . . .
Cl2 Cl 0.32101(10) 0.89165(10) 0.82117(14) 0.0651(4) Uani 1 1 d . . . . .
O7 O 0.4503(3) 0.2405(3) 0.1085(4) 0.0845(15) Uani 1 1 d . U . . .
H7A H 0.4327 0.2497 0.0300 0.127 Uiso 1 1 d R U . . .
H7B H 0.5041 0.2330 0.1427 0.127 Uiso 1 1 d R U . . .
O6 O 0.3709(4) 0.9124(3) 0.6061(5) 0.0896(15) Uani 1 1 d . U . . .
H6C H 0.4020 0.8682 0.6165 0.134 Uiso 1 1 d R U . . .
H6D H 0.3491 0.9061 0.6546 0.134 Uiso 1 1 d R U . . .

loop_
_atom_site_aniso_label
_atom_site_aniso_U_11
_atom_site_aniso_U_22
_atom_site_aniso_U_33
_atom_site_aniso_U_23
_atom_site_aniso_U_13
_atom_site_aniso_U_12
Cu1 0.0362(3) 0.0337(3) 0.0410(3) -0.0029(3) 0.0154(2) -0.0022(3)
Cl1 0.1097(13) 0.0432(8) 0.0444(8) 0.0010(6) 0.0175(8) 0.0049(8)
O1 0.068(2) 0.051(2) 0.052(2) -0.0069(17) 0.032(2) -0.024(2)
O2 0.059(3) 0.103(3) 0.049(2) 0.014(2) 0.019(2) -0.023(2)
O3 0.048(2) 0.043(2) 0.046(2) 0.0015(16) 0.0143(17) -0.0098(16)
O4 0.048(2) 0.057(2) 0.055(2) 0.0181(19) 0.0213(18) 0.0027(17)
O5 0.080(3) 0.043(2) 0.058(2) -0.0133(18) 0.034(2) -0.0102(19)
N1 0.040(2) 0.031(2) 0.039(2) 0.0020(16) 0.0160(18) -0.0049(16)
N2 0.038(2) 0.033(2) 0.044(2) -0.0044(17) 0.0168(18) -0.0068(17)
C1 0.045(3) 0.041(3) 0.042(3) 0.002(2) 0.021(2) 0.004(2)
C2 0.041(2) 0.032(2) 0.036(2) -0.0004(19) 0.016(2) 0.002(2)
C3 0.049(3) 0.047(3) 0.041(3) -0.006(2) 0.015(2) -0.011(2)
C4 0.065(4) 0.073(4) 0.029(3) -0.003(3) 0.008(3) -0.017(3)
C5 0.067(3) 0.058(3) 0.034(3) 0.008(2) 0.023(3) -0.002(3)
C6 0.042(2) 0.034(2) 0.039(3) -0.003(2) 0.020(2) -0.001(2)
C7 0.039(2) 0.038(3) 0.032(2) -0.0024(19) 0.013(2) -0.001(2)
C8 0.048(3) 0.044(3) 0.048(3) -0.003(2) 0.029(2) -0.002(2)
C9 0.039(3) 0.045(3) 0.035(3) 0.003(2) 0.008(2) 0.003(2)
C10 0.039(2) 0.040(3) 0.037(3) 0.008(2) 0.009(2) 0.009(2)
C11 0.036(2) 0.027(2) 0.034(2) 0.0024(18) 0.0105(19) -0.0032(18)
C12 0.033(2) 0.038(3) 0.038(3) 0.004(2) 0.005(2) 0.005(2)
C13 0.035(2) 0.037(3) 0.045(3) 0.006(2) 0.011(2) 0.0047(19)
C14 0.033(2) 0.028(2) 0.042(3) 0.0054(19) 0.011(2) -0.0014(18)
C15 0.060(4) 0.052(4) 0.041(3) 0.005(3) 0.016(3) 0.019(3)
C16 0.058(3) 0.058(3) 0.038(3) 0.004(2) 0.014(3) 0.014(3)
C17 0.048(3) 0.048(3) 0.057(4) -0.011(3) 0.007(3) 0.016(2)
C18 0.061(4) 0.053(3) 0.041(3) -0.005(3) 0.003(3) 0.020(3)
C19 0.054(3) 0.045(3) 0.063(4) -0.011(3) 0.036(3) -0.010(2)
C20 0.052(3) 0.034(3) 0.044(3) -0.006(2) 0.027(2) -0.005(2)
C21 0.077(4) 0.042(3) 0.050(3) 0.003(2) 0.034(3) -0.011(3)
C22 0.086(4) 0.058(4) 0.034(3) 0.004(3) 0.018(3) -0.016(3)
C23 0.056(3) 0.043(3) 0.036(3) -0.006(2) 0.016(2) -0.011(2)
C24 0.040(2) 0.033(2) 0.034(2) -0.0050(18) 0.019(2) -0.0025(18)
C25 0.040(2) 0.039(3) 0.038(3) -0.003(2) 0.019(2) 0.000(2)
C26 0.042(3) 0.039(3) 0.040(3) 0.001(2) 0.023(2) 0.004(2)
Cl2 0.0598(8) 0.0584(9) 0.0505(8) 0.0020(6) 0.0056(6) 0.0208(7)
O7 0.099(4) 0.080(3) 0.053(3) 0.001(2) 0.019(3) 0.017(3)
O6 0.128(4) 0.067(3) 0.068(3) -0.014(2) 0.043(3) -0.018(3)

loop_
_atom_type_symbol
_atom_type_description
_atom_type_scat_dispersion_real
_atom_type_scat_dispersion_imag
_atom_type_scat_source
C C 0.0033 0.0016 'International Tables Vol C Tables 4.2.6.8 and 6.1.1.4'
H H 0.0000 0.0000 'International Tables Vol C Tables 4.2.6.8 and 6.1.1.4'
N N 0.0061 0.0033 'International Tables Vol C Tables 4.2.6.8 and 6.1.1.4'
O O 0.0106 0.0060 'International Tables Vol C Tables 4.2.6.8 and 6.1.1.4'
Cu Cu 0.3201 1.2651 'International Tables Vol C Tables 4.2.6.8 and 6.1.1.4'
Cl Cl 0.1484 0.1585 'International Tables Vol C Tables 4.2.6.8 and 6.1.1.4'

loop_
_geom_angle_atom_site_label_1
_geom_angle_atom_site_label_2
_geom_angle_atom_site_label_3
_geom_angle
_geom_angle_site_symmetry_1
_geom_angle_site_symmetry_3
O3 Cu1 O1 95.13(17) 4_565 .
O3 Cu1 O5 162.10(16) 4_565 .
O1 Cu1 O5 86.43(16) . .
O3 Cu1 Cl1 92.87(12) 4_565 .
O1 Cu1 Cl1 159.99(13) . .
O5 Cu1 Cl1 91.56(14) . .
C1 O1 Cu1 115.6(3) . .
C26 O3 Cu1 111.4(3) . 4_464
Cu1 O5 H5A 124.0 . .
Cu1 O5 H5B 116.4 . .
H5A O5 H5B 107.6 . .
C13 N1 C9 119.6(4) . .
C13 N1 C8 121.1(4) . .
C9 N1 C8 119.2(4) . .
C17 N2 C16 119.1(5) . .
C17 N2 C19 120.9(4) . .
C16 N2 C19 119.9(4) . .
O2 C1 O1 124.7(5) . .
O2 C1 C2 119.4(5) . .
O1 C1 C2 115.9(5) . .
C3 C2 C7 118.8(4) . .
C3 C2 C1 121.2(4) . .
C7 C2 C1 119.9(4) . .
C4 C3 C2 120.3(5) . .
C4 C3 H3 119.8 . .
C2 C3 H3 119.8 . .
C3 C4 C5 121.0(5) . .
C3 C4 H4 119.5 . .
C5 C4 H4 119.5 . .
C6 C5 C4 120.1(5) . .
C6 C5 H5 119.9 . .
C4 C5 H5 119.9 . .
C5 C6 C7 118.6(5) . .
C5 C6 C8 121.0(4) . .
C7 C6 C8 120.4(4) . .
C6 C7 C2 121.0(4) . .
C6 C7 H7 119.5 . .
C2 C7 H7 119.5 . .
N1 C8 C6 111.4(4) . .
N1 C8 H8A 109.3 . .
C6 C8 H8A 109.3 . .
N1 C8 H8B 109.3 . .
C6 C8 H8B 109.3 . .
H8A C8 H8B 108.0 . .
N1 C9 C10 121.2(4) . .
N1 C9 H9 119.4 . .
C10 C9 H9 119.4 . .
C9 C10 C11 120.3(4) . .
C9 C10 H10 119.8 . .
C11 C10 H10 119.8 . .
C12 C11 C10 117.0(4) . .
C12 C11 C14 121.4(4) . .
C10 C11 C14 121.6(4) . .
C13 C12 C11 120.1(4) . .
C13 C12 H12 120.0 . .
C11 C12 H12 120.0 . .
N1 C13 C12 121.7(4) . .
N1 C13 H13 119.2 . .
C12 C13 H13 119.2 . .
C15 C14 C18 116.8(5) . .
C15 C14 C11 122.1(4) . .
C18 C14 C11 121.1(4) . .
C16 C15 C14 121.2(5) . .
C16 C15 H15 119.4 . .
C14 C15 H15 119.4 . .
N2 C16 C15 121.2(5) . .
N2 C16 H16 119.4 . .
C15 C16 H16 119.4 . .
N2 C17 C18 121.8(5) . .
N2 C17 H17 119.1 . .
C18 C17 H17 119.1 . .
C17 C18 C14 119.9(5) . .
C17 C18 H18 120.1 . .
C14 C18 H18 120.1 . .
N2 C19 C20 112.4(4) . .
N2 C19 H19A 109.1 . .
C20 C19 H19A 109.1 . .
N2 C19 H19B 109.1 . .
C20 C19 H19B 109.1 . .
H19A C19 H19B 107.9 . .
C25 C20 C21 119.7(5) . .
C25 C20 C19 120.5(5) . .
C21 C20 C19 119.8(5) . .
C22 C21 C20 120.1(5) . .
C22 C21 H21 120.0 . .
C20 C21 H21 120.0 . .
C23 C22 C21 120.0(5) . .
C23 C22 H22 120.0 . .
C21 C22 H22 120.0 . .
C22 C23 C24 120.6(5) . .
C22 C23 H23 119.7 . .
C24 C23 H23 119.7 . .
C23 C24 C25 118.7(4) . .
C23 C24 C26 121.5(4) . .
C25 C24 C26 119.8(4) . .
C20 C25 C24 120.9(5) . .
C20 C25 H25 119.6 . .
C24 C25 H25 119.6 . .
O4 C26 O3 123.7(5) . .
O4 C26 C24 120.1(5) . .
O3 C26 C24 116.2(4) . .
H7A O7 H7B 106.5 . .
H6C O6 H6D 106.9 . .

loop_
_geom_bond_atom_site_label_1
_geom_bond_atom_site_label_2
_geom_bond_distance
_geom_bond_site_symmetry_2
Cu1 O3 1.931(3) 4_565
Cu1 O1 1.936(4) .
Cu1 O5 1.955(4) .
Cu1 Cl1 2.2247(16) .
O1 C1 1.252(6) .
O2 C1 1.228(7) .
O3 C26 1.269(7) .
O3 Cu1 1.931(3) 4_464
O4 C26 1.231(7) .
O5 H5A 0.8200 .
O5 H5B 0.8202 .
N1 C13 1.342(6) .
N1 C9 1.344(6) .
N1 C8 1.481(6) .
N2 C17 1.337(7) .
N2 C16 1.339(7) .
N2 C19 1.493(6) .
C1 C2 1.511(7) .
C2 C3 1.378(7) .
C2 C7 1.396(7) .
C3 C4 1.362(8) .
C3 H3 0.9300 .
C4 C5 1.388(8) .
C4 H4 0.9300 .
C5 C6 1.375(7) .
C5 H5 0.9300 .
C6 C7 1.394(7) .
C6 C8 1.507(7) .
C7 H7 0.9300 .
C8 H8A 0.9700 .
C8 H8B 0.9700 .
C9 C10 1.363(7) .
C9 H9 0.9300 .
C10 C11 1.397(7) .
C10 H10 0.9300 .
C11 C12 1.397(7) .
C11 C14 1.486(7) .
C12 C13 1.359(7) .
C12 H12 0.9300 .
C13 H13 0.9300 .
C14 C15 1.373(7) .
C14 C18 1.396(7) .
C15 C16 1.357(8) .
C15 H15 0.9300 .
C16 H16 0.9300 .
C17 C18 1.361(8) .
C17 H17 0.9300 .
C18 H18 0.9300 .
C19 C20 1.509(7) .
C19 H19A 0.9700 .
C19 H19B 0.9700 .
C20 C25 1.372(7) .
C20 C21 1.382(8) .
C21 C22 1.381(8) .
C21 H21 0.9300 .
C22 C23 1.378(8) .
C22 H22 0.9300 .
C23 C24 1.381(7) .
C23 H23 0.9300 .
C24 C25 1.396(6) .
C24 C26 1.500(7) .
C25 H25 0.9300 .
O7 H7A 0.8196 .
O7 H7B 0.8200 .
O6 H6C 0.8201 .
O6 H6D 0.8202 .

loop_
_geom_hbond_atom_site_label_D
_geom_hbond_atom_site_label_H
_geom_hbond_atom_site_label_A
_geom_hbond_distance_DH
_geom_hbond_distance_HA
_geom_hbond_distance_DA
_geom_hbond_angle_DHA
_geom_hbond_site_symmetry_A
O6 H6D Cl2 0.82 2.22 3.021(5) 167.2 .
O6 H6C O7 0.82 1.85 2.652(8) 167.6 2_565
O7 H7B O2 0.82 1.88 2.684(7) 164.9 1_545
O7 H7A O4 0.82 1.94 2.748(6) 171.3 .
C19 H19A Cl1 0.97 2.79 3.673(6) 152.1 1_545
C18 H18 Cl2 0.93 2.81 3.354(6) 118.3 4_564
C17 H17 Cl2 0.93 2.92 3.411(6) 114.6 4_564
C17 H17 Cl1 0.93 2.72 3.565(6) 151.4 1_545
C16 H16 O7 0.93 2.42 3.187(8) 140.2 2_564
C15 H15 Cl2 0.93 2.53 3.449(6) 168.3 1_554
C13 H13 O6 0.93 2.52 3.266(7) 136.9 2_574
C12 H12 Cl2 0.93 2.73 3.634(5) 164.2 1_554
C10 H10 Cl1 0.93 2.81 3.543(5) 137.0 2_575
C9 H9 O3 0.93 2.37 3.186(6) 146.8 3_556
C9 H9 O2 0.93 2.64 3.342(7) 133.2 2_575
C8 H8B Cl2 0.97 2.78 3.741(5) 169.0 2_574
C8 H8A O2 0.97 2.57 3.415(7) 145.8 2_575
O5 H5B O6 0.82 1.79 2.596(7) 167.8 3
O5 H5A Cl2 0.82 2.20 3.016(4) 171.5 4_574
O6 H6D Cl2 0.82 2.22 3.021(5) 167.2 .
O6 H6C O7 0.82 1.85 2.652(8) 167.6 2_565
O7 H7B O2 0.82 1.88 2.684(7) 164.9 1_545
O7 H7A O4 0.82 1.94 2.748(6) 171.3 .
C19 H19A Cl1 0.97 2.79 3.673(6) 152.1 1_545
C18 H18 Cl2 0.93 2.81 3.354(6) 118.3 4_564
C17 H17 Cl2 0.93 2.92 3.411(6) 114.6 4_564
C17 H17 Cl1 0.93 2.72 3.565(6) 151.4 1_545
C16 H16 O7 0.93 2.42 3.187(8) 140.2 2_564
C15 H15 Cl2 0.93 2.53 3.449(6) 168.3 1_554
C13 H13 O6 0.93 2.52 3.266(7) 136.9 2_574
C12 H12 Cl2 0.93 2.73 3.634(5) 164.2 1_554
C10 H10 Cl1 0.93 2.81 3.543(5) 137.0 2_575
C9 H9 O3 0.93 2.37 3.186(6) 146.8 3_556
C9 H9 O2 0.93 2.64 3.342(7) 133.2 2_575
C8 H8B Cl2 0.97 2.78 3.741(5) 169.0 2_574
C8 H8A O2 0.97 2.57 3.415(7) 145.8 2_575
O5 H5B O6 0.82 1.79 2.596(7) 167.8 3
O5 H5A Cl2 0.82 2.20 3.016(4) 171.5 4_574
O6 H6D Cl2 0.82 2.22 3.021(5) 167.2 .
O6 H6C O7 0.82 1.85 2.652(8) 167.6 2_565
O7 H7B O2 0.82 1.88 2.684(7) 164.9 1_545
O7 H7A O4 0.82 1.94 2.748(6) 171.3 .
C19 H19A Cl1 0.97 2.79 3.673(6) 152.1 1_545
C18 H18 Cl2 0.93 2.81 3.354(6) 118.3 4_564
C17 H17 Cl2 0.93 2.92 3.411(6) 114.6 4_564
C17 H17 Cl1 0.93 2.72 3.565(6) 151.4 1_545
C16 H16 O7 0.93 2.42 3.187(8) 140.2 2_564
C15 H15 Cl2 0.93 2.53 3.449(6) 168.3 1_554
C13 H13 O6 0.93 2.52 3.266(7) 136.9 2_574
C12 H12 Cl2 0.93 2.73 3.634(5) 164.2 1_554
C10 H10 Cl1 0.93 2.81 3.543(5) 137.0 2_575
C9 H9 O3 0.93 2.37 3.186(6) 146.8 3_556
C9 H9 O2 0.93 2.64 3.342(7) 133.2 2_575
C8 H8B Cl2 0.97 2.78 3.741(5) 169.0 2_574
C8 H8A O2 0.97 2.57 3.415(7) 145.8 2_575
O5 H5B O6 0.82 1.79 2.596(7) 167.8 3
O5 H5A Cl2 0.82 2.20 3.016(4) 171.5 4_574
O6 H6D Cl2 0.82 2.22 3.021(5) 167.2 .
O6 H6C O7 0.82 1.85 2.652(8) 167.6 2_565
O7 H7B O2 0.82 1.88 2.684(7) 164.9 1_545
O7 H7A O4 0.82 1.94 2.748(6) 171.3 .
C19 H19A Cl1 0.97 2.79 3.673(6) 152.1 1_545
C18 H18 Cl2 0.93 2.81 3.354(6) 118.3 4_564
C17 H17 Cl2 0.93 2.92 3.411(6) 114.6 4_564
C17 H17 Cl1 0.93 2.72 3.565(6) 151.4 1_545
C16 H16 O7 0.93 2.42 3.187(8) 140.2 2_564
C15 H15 Cl2 0.93 2.53 3.449(6) 168.3 1_554
C13 H13 O6 0.93 2.52 3.266(7) 136.9 2_574
C12 H12 Cl2 0.93 2.73 3.634(5) 164.2 1_554
C10 H10 Cl1 0.93 2.81 3.543(5) 137.0 2_575
C9 H9 O3 0.93 2.37 3.186(6) 146.8 3_556
C9 H9 O2 0.93 2.64 3.342(7) 133.2 2_575
C8 H8B Cl2 0.97 2.78 3.741(5) 169.0 2_574
C8 H8A O2 0.97 2.57 3.415(7) 145.8 2_575
O5 H5B O6 0.82 1.79 2.596(7) 167.8 3
O5 H5A Cl2 0.82 2.20 3.016(4) 171.5 4_574
O6 H6D Cl2 0.82 2.22 3.021(5) 167.2 .
O6 H6C O7 0.82 1.85 2.652(8) 167.6 2_565
O7 H7B O2 0.82 1.88 2.684(7) 164.9 1_545
O7 H7A O4 0.82 1.94 2.748(6) 171.3 .
O5 H5B O6 0.82 1.79 2.596(7) 167.8 3
O5 H5A Cl2 0.82 2.20 3.016(4) 171.5 4_574
O5 H5A Cl2 0.82 2.20 3.016(4) 171.5 4_574
O5 H5B O6 0.82 1.79 2.596(7) 167.8 3
C8 H8A O2 0.97 2.57 3.415(7) 145.8 2_575
C8 H8B Cl2 0.97 2.78 3.741(5) 169.0 2_574
C9 H9 O2 0.93 2.64 3.342(7) 133.2 2_575
C9 H9 O3 0.93 2.37 3.186(6) 146.8 3_556
C10 H10 Cl1 0.93 2.81 3.543(5) 137.0 2_575
C12 H12 Cl2 0.93 2.73 3.634(5) 164.2 1_554
C13 H13 O6 0.93 2.52 3.266(7) 136.9 2_574
C15 H15 Cl2 0.93 2.53 3.449(6) 168.3 1_554
C16 H16 O7 0.93 2.42 3.187(8) 140.2 2_564
C17 H17 Cl1 0.93 2.72 3.565(6) 151.4 1_545
C17 H17 Cl2 0.93 2.92 3.411(6) 114.6 4_564
C18 H18 Cl2 0.93 2.81 3.354(6) 118.3 4_564
C19 H19A Cl1 0.97 2.79 3.673(6) 152.1 1_545
O7 H7A O4 0.82 1.94 2.748(6) 171.3 .
O7 H7B O2 0.82 1.88 2.684(7) 164.9 1_545
O6 H6C O7 0.82 1.85 2.652(8) 167.6 2_565
O6 H6D Cl2 0.82 2.22 3.021(5) 167.2 .
O5 H5A Cl2 0.82 2.20 3.016(4) 171.5 4_574
O5 H5B O6 0.82 1.79 2.596(7) 167.8 3
C8 H8A O2 0.97 2.57 3.415(7) 145.8 2_575
C8 H8B Cl2 0.97 2.78 3.741(5) 169.0 2_574
C9 H9 O2 0.93 2.64 3.342(7) 133.2 2_575
C9 H9 O3 0.93 2.37 3.186(6) 146.8 3_556
C10 H10 Cl1 0.93 2.81 3.543(5) 137.0 2_575
C12 H12 Cl2 0.93 2.73 3.634(5) 164.2 1_554
C13 H13 O6 0.93 2.52 3.266(7) 136.9 2_574
C15 H15 Cl2 0.93 2.53 3.449(6) 168.3 1_554
C16 H16 O7 0.93 2.42 3.187(8) 140.2 2_564
C17 H17 Cl1 0.93 2.72 3.565(6) 151.4 1_545
C17 H17 Cl2 0.93 2.92 3.411(6) 114.6 4_564
C18 H18 Cl2 0.93 2.81 3.354(6) 118.3 4_564
C19 H19A Cl1 0.97 2.79 3.673(6) 152.1 1_545
O7 H7A O4 0.82 1.94 2.748(6) 171.3 .
O7 H7B O2 0.82 1.88 2.684(7) 164.9 1_545
O6 H6C O7 0.82 1.85 2.652(8) 167.6 2_565
O6 H6D Cl2 0.82 2.22 3.021(5) 167.2 .
O5 H5A Cl2 0.82 2.20 3.016(4) 171.5 4_574
O5 H5B O6 0.82 1.79 2.596(7) 167.8 3
C8 H8A O2 0.97 2.57 3.415(7) 145.8 2_575
C8 H8B Cl2 0.97 2.78 3.741(5) 169.0 2_574
C9 H9 O2 0.93 2.64 3.342(7) 133.2 2_575
C9 H9 O3 0.93 2.37 3.186(6) 146.8 3_556
C10 H10 Cl1 0.93 2.81 3.543(5) 137.0 2_575
C12 H12 Cl2 0.93 2.73 3.634(5) 164.2 1_554
C13 H13 O6 0.93 2.52 3.266(7) 136.9 2_574
C15 H15 Cl2 0.93 2.53 3.449(6) 168.3 1_554
C16 H16 O7 0.93 2.42 3.187(8) 140.2 2_564
C17 H17 Cl1 0.93 2.72 3.565(6) 151.4 1_545
C17 H17 Cl2 0.93 2.92 3.411(6) 114.6 4_564
C18 H18 Cl2 0.93 2.81 3.354(6) 118.3 4_564
C19 H19A Cl1 0.97 2.79 3.673(6) 152.1 1_545
O7 H7A O4 0.82 1.94 2.748(6) 171.3 .
O7 H7B O2 0.82 1.88 2.684(7) 164.9 1_545
O6 H6C O7 0.82 1.85 2.652(8) 167.6 2_565
O6 H6D Cl2 0.82 2.22 3.021(5) 167.2 .

loop_
_geom_torsion_atom_site_label_1
_geom_torsion_atom_site_label_2
_geom_torsion_atom_site_label_3
_geom_torsion_atom_site_label_4
_geom_torsion
_geom_torsion_site_symmetry_1
_geom_torsion_site_symmetry_2
_geom_torsion_site_symmetry_3
_geom_torsion_site_symmetry_4
Cu1 O1 C1 O2 -1.6(7) . . . .
Cu1 O1 C1 C2 178.9(3) . . . .
O2 C1 C2 C3 -176.2(5) . . . .
O1 C1 C2 C3 3.4(7) . . . .
O2 C1 C2 C7 3.5(7) . . . .
O1 C1 C2 C7 -177.0(4) . . . .
C7 C2 C3 C4 1.4(8) . . . .
C1 C2 C3 C4 -178.9(5) . . . .
C2 C3 C4 C5 0.5(9) . . . .
C3 C4 C5 C6 -2.1(9) . . . .
C4 C5 C6 C7 1.5(8) . . . .
C4 C5 C6 C8 -178.2(5) . . . .
C5 C6 C7 C2 0.5(7) . . . .
C8 C6 C7 C2 -179.8(4) . . . .
C3 C2 C7 C6 -2.0(7) . . . .
C1 C2 C7 C6 178.4(4) . . . .
C13 N1 C8 C6 -106.5(5) . . . .
C9 N1 C8 C6 71.0(6) . . . .
C5 C6 C8 N1 -124.8(5) . . . .
C7 C6 C8 N1 55.5(6) . . . .
C13 N1 C9 C10 2.1(7) . . . .
C8 N1 C9 C10 -175.5(5) . . . .
N1 C9 C10 C11 -0.3(8) . . . .
C9 C10 C11 C12 -1.4(7) . . . .
C9 C10 C11 C14 176.9(4) . . . .
C10 C11 C12 C13 1.3(7) . . . .
C14 C11 C12 C13 -176.9(4) . . . .
C9 N1 C13 C12 -2.1(7) . . . .
C8 N1 C13 C12 175.3(4) . . . .
C11 C12 C13 N1 0.4(8) . . . .
C12 C11 C14 C15 6.6(7) . . . .
C10 C11 C14 C15 -171.6(5) . . . .
C12 C11 C14 C18 -176.1(5) . . . .
C10 C11 C14 C18 5.7(7) . . . .
C18 C14 C15 C16 -0.8(8) . . . .
C11 C14 C15 C16 176.6(5) . . . .
C17 N2 C16 C15 2.1(8) . . . .
C19 N2 C16 C15 -176.8(5) . . . .
C14 C15 C16 N2 -0.7(9) . . . .
C16 N2 C17 C18 -2.0(9) . . . .
C19 N2 C17 C18 177.0(5) . . . .
N2 C17 C18 C14 0.4(10) . . . .
C15 C14 C18 C17 1.0(9) . . . .
C11 C14 C18 C17 -176.5(5) . . . .
C17 N2 C19 C20 122.7(6) . . . .
C16 N2 C19 C20 -58.3(6) . . . .
N2 C19 C20 C25 -69.4(6) . . . .
N2 C19 C20 C21 110.2(5) . . . .
C25 C20 C21 C22 0.4(8) . . . .
C19 C20 C21 C22 -179.2(6) . . . .
C20 C21 C22 C23 2.1(9) . . . .
C21 C22 C23 C24 -3.1(9) . . . .
C22 C23 C24 C25 1.6(8) . . . .
C22 C23 C24 C26 -177.2(5) . . . .
C21 C20 C25 C24 -1.9(7) . . . .
C19 C20 C25 C24 177.7(4) . . . .
C23 C24 C25 C20 0.9(7) . . . .
C26 C24 C25 C20 179.7(4) . . . .
Cu1 O3 C26 O4 -0.3(7) 4_464 . . .
Cu1 O3 C26 C24 176.8(3) 4_464 . . .
C23 C24 C26 O4 163.1(5) . . . .
C25 C24 C26 O4 -15.7(7) . . . .
C23 C24 C26 O3 -14.2(7) . . . .
C25 C24 C26 O3 167.1(5) . . . .
